data_2017393
loop_
_publ_author_name
'Rozycka-Sokolowska, Ewa'
'Marciniak, Bernard'

_publ_section_title
;
 5-Amino-1-naphthol: two-dimensional sheets built up from
 <i>R</i>~4~^4^(18) rings formed by O---H&#x00B7;&#x00B7;&#x00B7;N,
 N---H&#x00B7;&#x00B7;&#x00B7;O and \p--\p interactions
;
_journal_coeditor_code GD3309
_journal_issue 11
_journal_name_full 'Acta Crystallographica Section C'
_journal_page_first o565
_journal_page_last o568
_journal_paper_doi 10.1107/S0108270109038694
_journal_volume 65
_journal_year 2009
_chemical_formula_iupac 'C10 H9 N O'
_chemical_formula_moiety 'C10 H9 N O'
_chemical_formula_sum 'C10 H9 N O'
_chemical_formula_weight 159.18
_chemical_name_common 5-amino-1-naphthol
_chemical_name_systematic
;
5-amino-1-naphthol
;
_space_group_IT_number 19
_symmetry_cell_setting orthorhombic
_symmetry_space_group_name_Hall 'P 2ac 2ab'
_symmetry_space_group_name_H-M 'P 21 21 21'
_atom_sites_solution_hydrogens geom
_atom_sites_solution_primary direct
_atom_sites_solution_secondary difmap
_audit_creation_method SHELXL97
_cell_angle_alpha 90.00
_cell_angle_beta 90.00
_cell_angle_gamma 90.00
_cell_formula_units_Z 4
_cell_length_a 4.8894(10)
_cell_length_b 12.404(3)
_cell_length_c 13.096(3)
_cell_measurement_reflns_used 5049
_cell_measurement_temperature 290(2)
_cell_measurement_theta_max 26.36
_cell_measurement_theta_min 2.26
_cell_volume 794.2(3)
_computing_cell_refinement 'CrysAlis RED (Oxford Diffraction, 2008)'
_computing_data_collection 'CrysAlis CCD (Oxford Diffraction, 2008)'
_computing_data_reduction 'CrysAlis RED (Oxford Diffraction, 2008)'
_computing_molecular_graphics
;
PLATON (Spek, 2009) and DIAMOND (Brandenburg, 2006)
;
_computing_publication_material 'publCIF (Westrip, 2009)'
_computing_structure_refinement 'SHELXL97 (Sheldrick, 2008)'
_computing_structure_solution 'SHELXS97 (Sheldrick, 2008)'
_diffrn_ambient_temperature 290(2)
_diffrn_measured_fraction_theta_full 0.997
_diffrn_measured_fraction_theta_max 0.997
_diffrn_measurement_device_type 'Oxford Xcalibur3 CCD'
_diffrn_measurement_method \w
_diffrn_radiation_monochromator graphite
_diffrn_radiation_source 'Enhance (Mo) X-ray Source'
_diffrn_radiation_type MoK\a
_diffrn_radiation_wavelength 0.71073
_diffrn_reflns_av_R_equivalents 0.0922
_diffrn_reflns_av_sigmaI/netI 0.1202
_diffrn_reflns_limit_h_max 3
_diffrn_reflns_limit_h_min -6
_diffrn_reflns_limit_k_max 15
_diffrn_reflns_limit_k_min -15
_diffrn_reflns_limit_l_max 16
_diffrn_reflns_limit_l_min -16
_diffrn_reflns_number 5049
_diffrn_reflns_theta_full 26.36
_diffrn_reflns_theta_max 26.36
_diffrn_reflns_theta_min 2.26
_diffrn_standards_decay_% 0
_diffrn_standards_interval_count 0
_diffrn_standards_interval_time 0
_diffrn_standards_number 0
_exptl_absorpt_coefficient_mu 0.087
_exptl_absorpt_correction_T_max 1.000
_exptl_absorpt_correction_T_min 0.966
_exptl_absorpt_correction_type multi-scan
_exptl_absorpt_process_details 'CrysAlis RED (Oxford Diffraction, 2008)'
_exptl_crystal_colour violet-brown
_exptl_crystal_density_diffrn 1.331
_exptl_crystal_density_method 'not measured'
_exptl_crystal_description plate
_exptl_crystal_F_000 336
_exptl_crystal_size_max 0.23
_exptl_crystal_size_mid 0.06
_exptl_crystal_size_min 0.02
_refine_diff_density_max 0.126
_refine_diff_density_min -0.128
_refine_ls_extinction_coef 0.0111(16)
_refine_ls_extinction_expression Fc^*^=kFc[1+0.001xFc^2^\l^3^/sin(2\q)]^-1/4^
_refine_ls_extinction_method 'SHELXL97 (Sheldrick, 2008)'
_refine_ls_goodness_of_fit_ref 0.893
_refine_ls_hydrogen_treatment mixed
_refine_ls_matrix_type full
_refine_ls_number_parameters 119
_refine_ls_number_reflns 978
_refine_ls_number_restraints 0
_refine_ls_restrained_S_all 0.893
_refine_ls_R_factor_all 0.1429
_refine_ls_R_factor_gt 0.0509
_refine_ls_shift/su_max 0.000
_refine_ls_shift/su_mean 0.000
_refine_ls_structure_factor_coef Fsqd
_refine_ls_weighting_details 'calc w = 1/[\s^2^(Fo^2^)+(0.0156P)^2^] where P=(Fo^2^+2Fc^2^)/3'
_refine_ls_weighting_scheme calc
_refine_ls_wR_factor_gt 0.0469
_refine_ls_wR_factor_ref 0.0591
_reflns_number_gt 516
_reflns_number_total 978
_reflns_threshold_expression I>2\s(I)
_cod_data_source_file gd3309.cif
_cod_data_source_block I
_cod_database_code 2017393
_cod_database_fobs_code 2017393

loop_
_symmetry_equiv_pos_as_xyz
'x, y, z'
'-x+1/2, -y, z+1/2'
'x+1/2, -y+1/2, -z'
'-x, y+1/2, -z+1/2'

loop_
_atom_site_type_symbol
_atom_site_label
_atom_site_fract_x
_atom_site_fract_y
_atom_site_fract_z
_atom_site_U_iso_or_equiv
_atom_site_adp_type
_atom_site_calc_flag
_atom_site_refinement_flags
_atom_site_occupancy
_atom_site_disorder_assembly
_atom_site_disorder_group
O O1 1.0086(5) 0.32326(18) 0.1526(2) 0.0526(8) Uani d . 1 . .
H H1 1.157(7) 0.351(3) 0.154(3) 0.079 Uiso d . 1 . .
N N1 0.5296(7) -0.0546(2) 0.3610(3) 0.0452(11) Uani d . 1 . .
H H1A 0.369(7) -0.086(2) 0.352(3) 0.068 Uiso d . 1 . .
H H1B 0.541(7) -0.031(2) 0.434(3) 0.068 Uiso d . 1 . .
C C1 0.9876(7) 0.2543(3) 0.2348(3) 0.0375(11) Uani d . 1 . .
C C2 1.1305(7) 0.2604(3) 0.3267(3) 0.0418(11) Uani d . 1 . .
H H2 1.2569 0.3157 0.3349 0.050 Uiso calc R 1 . .
C C3 1.0938(7) 0.1869(3) 0.4082(3) 0.0468(12) Uani d . 1 . .
H H3 1.1947 0.1923 0.4681 0.056 Uiso calc R 1 . .
C C4 0.9095(6) 0.1101(3) 0.3952(3) 0.0392(10) Uani d . 1 . .
H H4 0.8776 0.0609 0.4474 0.047 Uiso calc R 1 . .
C C5 0.7546(6) 0.1013(3) 0.2997(3) 0.0314(10) Uani d . 1 . .
C C6 0.5579(8) 0.0228(3) 0.2813(3) 0.0360(11) Uani d . 1 . .
C C7 0.4150(7) 0.0188(3) 0.1881(3) 0.0432(12) Uani d . 1 . .
H H7 0.2848 -0.0351 0.1795 0.052 Uiso calc R 1 . .
C C8 0.4572(8) 0.0916(3) 0.1069(3) 0.0460(11) Uani d . 1 . .
H H8 0.3585 0.0863 0.0464 0.055 Uiso calc R 1 . .
C C9 0.6438(6) 0.1679(3) 0.1205(3) 0.0415(11) Uani d . 1 . .
H H9 0.6797 0.2172 0.0687 0.050 Uiso calc R 1 . .
C C10 0.7935(7) 0.1744(3) 0.2176(3) 0.0334(10) Uani d . 1 . .

loop_
_atom_site_aniso_label
_atom_site_aniso_U_11
_atom_site_aniso_U_22
_atom_site_aniso_U_33
_atom_site_aniso_U_12
_atom_site_aniso_U_13
_atom_site_aniso_U_23
O1 0.0458(17) 0.0355(17) 0.076(2) -0.0063(16) -0.0025(17) 0.0139(15)
N1 0.045(2) 0.027(2) 0.064(3) -0.0058(18) 0.012(3) 0.0024(17)
C1 0.037(2) 0.031(2) 0.045(3) 0.006(2) 0.007(2) 0.007(2)
C2 0.042(2) 0.033(3) 0.051(3) -0.003(2) -0.006(2) -0.003(2)
C3 0.047(3) 0.041(3) 0.051(3) 0.003(2) -0.010(2) -0.007(2)
C4 0.038(2) 0.029(2) 0.050(3) -0.001(2) 0.002(2) 0.001(2)
C5 0.027(2) 0.028(2) 0.039(3) 0.0050(19) 0.001(2) -0.0024(19)
C6 0.031(3) 0.023(2) 0.055(3) 0.005(2) 0.006(2) 0.002(2)
C7 0.039(3) 0.033(3) 0.057(4) -0.004(2) -0.005(3) -0.009(2)
C8 0.050(3) 0.045(3) 0.043(3) 0.000(2) -0.011(2) -0.003(2)
C9 0.043(2) 0.035(3) 0.047(3) 0.000(2) 0.000(2) 0.002(2)
C10 0.025(2) 0.027(2) 0.049(3) 0.0036(19) 0.000(2) -0.003(2)

loop_
_atom_type_symbol
_atom_type_description
_atom_type_scat_dispersion_real
_atom_type_scat_dispersion_imag
_atom_type_scat_source
C C 0.0033 0.0000 'International Tables Vol C Tables 4.2.6.8 and 6.1.1.4'
H H 0.0000 0.0000 'International Tables Vol C Tables 4.2.6.8 and 6.1.1.4'
N N 0.0061 0.0000 'International Tables Vol C Tables 4.2.6.8 and 6.1.1.4'
O O 0.0106 0.0000 'International Tables Vol C Tables 4.2.6.8 and 6.1.1.4'

loop_
_geom_angle_atom_site_label_1
_geom_angle_atom_site_label_2
_geom_angle_atom_site_label_3
_geom_angle_site_symmetry_1
_geom_angle_site_symmetry_3
_geom_angle
_geom_angle_publ_flag
C1 O1 H1 . . 108(3) ?
C6 N1 H1A . . 106(2) ?
C6 N1 H1B . . 119.8(18) ?
H1A N1 H1B . . 108(3) ?
O1 C1 C10 . . 111.5(3) ?
O1 C1 C2 . . 127.1(3) ?
C10 C1 C2 . . 121.4(3) ?
C1 C2 C3 . . 123.6(3) ?
C1 C2 H2 . . 118.2 ?
C3 C2 H2 . . 118.2 ?
C4 C3 C2 . . 117.0(4) ?
C4 C3 H3 . . 121.5 ?
C2 C3 H3 . . 121.5 ?
C3 C4 C5 . . 121.0(4) ?
C3 C4 H4 . . 119.5 ?
C5 C4 H4 . . 119.5 ?
C6 C5 C10 . . 114.2(3) ?
C6 C5 C4 . . 123.9(4) ?
C10 C5 C4 . . 122.0(3) ?
C5 C6 C7 . . 121.2(4) ?
C5 C6 N1 . . 114.4(4) ?
C7 C6 N1 . . 124.3(4) ?
C6 C7 C8 . . 124.0(3) ?
C6 C7 H7 . . 118.0 ?
C8 C7 H7 . . 118.0 ?
C9 C8 C7 . . 117.1(4) ?
C9 C8 H8 . . 121.4 ?
C7 C8 H8 . . 121.4 ?
C8 C9 C10 . . 119.9(4) ?
C8 C9 H9 . . 120.1 ?
C10 C9 H9 . . 120.1 ?
C1 C10 C5 . . 115.1(4) ?
C1 C10 C9 . . 121.3(4) ?
C5 C10 C9 . . 123.6(3) ?

loop_
_geom_bond_atom_site_label_1
_geom_bond_atom_site_label_2
_geom_bond_site_symmetry_2
_geom_bond_distance
_geom_bond_publ_flag
O1 C1 . 1.379(4) y
O1 H1 . 0.81(3) ?
N1 C6 . 1.424(4) y
N1 H1A . 0.88(3) ?
N1 H1B . 1.00(4) ?
C1 C10 . 1.390(4) y
C1 C2 . 1.393(4) y
C2 C3 . 1.415(5) y
C2 H2 . 0.9300 ?
C3 C4 . 1.322(4) y
C3 H3 . 0.9300 ?
C4 C5 . 1.466(4) y
C4 H4 . 0.9300 ?
C5 C6 . 1.389(4) y
C5 C10 . 1.419(4) y
C6 C7 . 1.408(5) y
C7 C8 . 1.410(4) y
C7 H7 . 0.9300 ?
C8 C9 . 1.327(4) y
C8 H8 . 0.9300 ?
C9 C10 . 1.469(5) y
C9 H9 . 0.9300 ?

loop_
_geom_hbond_atom_site_label_D
_geom_hbond_atom_site_label_H
_geom_hbond_atom_site_label_A
_geom_hbond_site_symmetry_A
_geom_hbond_distance_DH
_geom_hbond_distance_HA
_geom_hbond_distance_DA
_geom_hbond_angle_DHA
_geom_hbond_publ_flag
O1 H1 N1 4_755 0.80(4) 1.94(4) 2.725(4) 166(4) y
N1 H1A O1 4_645 0.88(3) 2.16(3) 3.042(3) 172(3) y

loop_
_geom_torsion_atom_site_label_1
_geom_torsion_atom_site_label_2
_geom_torsion_atom_site_label_3
_geom_torsion_atom_site_label_4
_geom_torsion_site_symmetry_1
_geom_torsion_site_symmetry_2
_geom_torsion_site_symmetry_3
_geom_torsion_site_symmetry_4
_geom_torsion
_geom_torsion_publ_flag
O1 C1 C2 C3 . . . . 179.1(3) ?
C10 C1 C2 C3 . . . . 0.7(5) ?
C1 C2 C3 C4 . . . . -1.1(5) ?
C2 C3 C4 C5 . . . . 0.9(5) ?
C3 C4 C5 C6 . . . . -179.8(3) ?
C3 C4 C5 C10 . . . . -0.4(5) ?
C10 C5 C6 C7 . . . . 0.3(4) ?
C4 C5 C6 C7 . . . . 179.7(3) ?
C10 C5 C6 N1 . . . . 176.5(3) ?
C4 C5 C6 N1 . . . . -4.1(5) ?
C5 C6 C7 C8 . . . . 0.2(6) ?
N1 C6 C7 C8 . . . . -175.6(4) ?
C6 C7 C8 C9 . . . . 0.0(6) ?
C7 C8 C9 C10 . . . . -0.7(5) ?
O1 C1 C10 C5 . . . . -178.6(3) ?
C2 C1 C10 C5 . . . . 0.0(4) ?
O1 C1 C10 C9 . . . . 1.6(4) ?
C2 C1 C10 C9 . . . . -179.7(3) ?
C6 C5 C10 C1 . . . . 179.3(3) ?
C4 C5 C10 C1 . . . . -0.1(4) ?
C6 C5 C10 C9 . . . . -0.9(4) ?
C4 C5 C10 C9 . . . . 179.6(3) ?
C8 C9 C10 C1 . . . . -179.1(3) ?
C8 C9 C10 C5 . . . . 1.2(5) ?

loop_
_cod_related_entry_id
_cod_related_entry_database
_cod_related_entry_code
1 ChemSpider 59169
